data_7007299
loop_
_publ_author_name
'Svobodov\'a, Ivona'
'Lubal, Premysl'
'Plutnar, Jan'
'Havl\'ickov\'a, Jana'
'Kotek, Jan'
'Hermann, Petr'
'Lukes, Ivan'

_publ_section_title
;
 Thermodynamic, kinetic and solid-state study of divalent metal
 complexes of 1,4,8,11-tetraazacyclotetradecane (cyclam) bearing two
 trans (1,8-)methylphosphonic acid pendant arms.
;
_journal_issue 43
_journal_name_full 'Dalton transactions (Cambridge, England : 2003)'
_journal_page_first 5184
_journal_page_last 5197
_journal_paper_doi 10.1039/b603251f
_journal_year 2006
_chemical_compound_source 'synthesized by the authors'
_chemical_formula_moiety
;
C12 H48 Mn2 N4 O16 P2, C12 H28 N4 O6 P2, (H2 O)21'
;
_chemical_formula_sum 'C24 H118 Mn2 N8 O43 P4'
_chemical_formula_weight 1441.02
_chemical_name_systematic
;
?
;
_space_group_IT_number 2
_symmetry_cell_setting triclinic
_symmetry_space_group_name_Hall '-P 1'
_symmetry_space_group_name_H-M 'P -1'
_atom_sites_solution_hydrogens difmap
_atom_sites_solution_primary direct
_atom_sites_solution_secondary difmap
_audit_creation_method SHELXL-97
_cell_angle_alpha 87.8084(17)
_cell_angle_beta 77.3777(17)
_cell_angle_gamma 88.4157(13)
_cell_formula_units_Z 1
_cell_length_a 9.7361(3)
_cell_length_b 12.2695(4)
_cell_length_c 14.0948(4)
_cell_measurement_reflns_used 6889
_cell_measurement_temperature 150(2)
_cell_measurement_theta_max 27.5
_cell_measurement_theta_min 1
_cell_volume 1641.51(9)
_computing_cell_refinement 'COLLECT and DENZO'
_computing_data_collection 'COLLECT (Hooft, 1998) and DENZO (Otwinowski & Minor, 1997)'
_computing_data_reduction 'COLLECT and DENZO'
_computing_structure_refinement 'SHELXL-97 (Sheldrick, 1997)'
_computing_structure_solution 'SIR92 (Altomare et al., 1994)'
_diffrn_ambient_temperature 150(2)
_diffrn_detector_area_resol_mean 9.091
_diffrn_measured_fraction_theta_full 0.993
_diffrn_measured_fraction_theta_max 0.993
_diffrn_measurement_device_type 'Nonius KappaCCD area detector'
_diffrn_measurement_method '\f and \w scans to fill the Ewald sphere'
_diffrn_radiation_monochromator graphite
_diffrn_radiation_source 'fine-focus sealed tube'
_diffrn_radiation_type MoK\a
_diffrn_radiation_wavelength 0.71073
_diffrn_reflns_av_R_equivalents 0.0294
_diffrn_reflns_av_sigmaI/netI 0.0509
_diffrn_reflns_limit_h_max 12
_diffrn_reflns_limit_h_min -12
_diffrn_reflns_limit_k_max 15
_diffrn_reflns_limit_k_min -15
_diffrn_reflns_limit_l_max 18
_diffrn_reflns_limit_l_min -18
_diffrn_reflns_number 13728
_diffrn_reflns_theta_full 27.51
_diffrn_reflns_theta_max 27.51
_diffrn_reflns_theta_min 3.26
_diffrn_standards_number 0
_exptl_absorpt_coefficient_mu 0.584
_exptl_absorpt_correction_type none
_exptl_crystal_colour 'pale yellow'
_exptl_crystal_density_diffrn 1.458
_exptl_crystal_density_method 'not measured'
_exptl_crystal_description prism
_exptl_crystal_F_000 772
_exptl_crystal_size_max 0.20
_exptl_crystal_size_mid 0.13
_exptl_crystal_size_min 0.10
_refine_diff_density_max 0.983
_refine_diff_density_min -0.903
_refine_diff_density_rms 0.081
_refine_ls_extinction_method none
_refine_ls_goodness_of_fit_ref 1.040
_refine_ls_hydrogen_treatment constr
_refine_ls_matrix_type full
_refine_ls_number_parameters 406
_refine_ls_number_reflns 7504
_refine_ls_number_restraints 1
_refine_ls_restrained_S_all 1.041
_refine_ls_R_factor_all 0.0755
_refine_ls_R_factor_gt 0.0485
_refine_ls_shift/su_max 0.007
_refine_ls_shift/su_mean 0.000
_refine_ls_structure_factor_coef Fsqd
_refine_ls_weighting_details 'calc w=1/[\s^2^(Fo^2^)+(0.0445P)^2^+2.3729P] where P=(Fo^2^+2Fc^2^)/3'
_refine_ls_weighting_scheme calc
_refine_ls_wR_factor_gt 0.1080
_refine_ls_wR_factor_ref 0.1224
_reflns_number_gt 5560
_reflns_number_total 7504
_reflns_threshold_expression >2sigma(I)
_cod_data_source_file b603251f.txt
_cod_data_source_block mndip
_cod_database_code 7007299

loop_
_symmetry_equiv_pos_as_xyz
'x, y, z'
'-x, -y, -z'

loop_
_atom_site_label
_atom_site_type_symbol
_atom_site_fract_x
_atom_site_fract_y
_atom_site_fract_z
_atom_site_U_iso_or_equiv
_atom_site_adp_type
_atom_site_occupancy
_atom_site_symmetry_multiplicity
_atom_site_calc_flag
_atom_site_refinement_flags
_atom_site_disorder_assembly
_atom_site_disorder_group
Mn1 Mn 0.76807(4) -0.00911(3) 0.85614(3) 0.01838(11) Uani 1 1 d . . .
O1 O 0.71841(19) -0.02246(15) 1.01938(12) 0.0203(4) Uani 1 1 d . . .
H1O1 H 0.7532 -0.0789 1.0488 0.026 Uiso 1 1 d R . .
H2O1 H 0.7400 0.0376 1.0425 0.026 Uiso 1 1 d R . .
O2 O 0.98566(19) 0.00977(16) 0.85872(14) 0.0251(4) Uani 1 1 d . . .
H1O2 H 1.0442 -0.0483 0.8755 0.033 Uiso 1 1 d R . .
H2O2 H 1.0411 0.0609 0.8697 0.033 Uiso 1 1 d R . .
O3 O 0.8249(3) -0.18065(17) 0.84502(15) 0.0397(6) Uani 1 1 d . . .
H1O3 H 0.8225 -0.2239 0.7970 0.052 Uiso 1 1 d R . .
H2O3 H 0.8210 -0.2279 0.9049 0.052 Uiso 1 1 d R . .
O4A O 0.5438(3) -0.0470(2) 0.87628(19) 0.0238(9) Uiso 0.764(9) 1 d P . .
H1O4 H 0.5357 -0.0356 0.8070 0.031 Uiso 1 1 d R . .
H2O4 H 0.4605 -0.0005 0.9123 0.031 Uiso 1 1 d R . .
O4B O 0.5443(9) 0.0070(9) 0.8675(6) 0.0238(9) Uiso 0.24 1 d P . .
O5 O 0.7485(3) 0.16827(18) 0.87267(17) 0.0493(7) Uani 1 1 d . . .
H1O5 H 0.8196 0.2013 0.8934 0.064 Uiso 1 1 d R . .
H2O5 H 0.7090 0.2114 0.8503 0.064 Uiso 1 1 d R . .
P1 P 0.68867(7) -0.02123(5) 0.63274(5) 0.01600(15) Uani 1 1 d . . .
O11 O 0.78513(18) -0.00119(15) 0.70331(12) 0.0191(4) Uani 1 1 d . . .
O12 O 0.53429(18) -0.02850(15) 0.68677(13) 0.0203(4) Uani 1 1 d . . .
O13 O 0.74133(19) -0.11823(15) 0.57017(13) 0.0202(4) Uani 1 1 d . . .
C8 C 0.6977(3) 0.1012(2) 0.55393(19) 0.0196(5) Uani 1 1 d . . .
H81 H 0.6359 0.0929 0.5093 0.024 Uiso 1 1 calc R . .
H82 H 0.6631 0.1631 0.5936 0.024 Uiso 1 1 calc R . .
N1 N 0.8419(2) 0.12464(18) 0.49661(15) 0.0197(5) Uani 1 1 d . . .
C2 C 0.8483(3) 0.1174(2) 0.39162(19) 0.0251(6) Uani 1 1 d . . .
H21 H 0.9374 0.1454 0.3554 0.030 Uiso 1 1 calc R . .
H22 H 0.7735 0.1623 0.3742 0.030 Uiso 1 1 calc R . .
C3 C 0.8338(3) 0.0010(2) 0.36366(19) 0.0239(6) Uani 1 1 d . . .
H31 H 0.7444 -0.0275 0.3988 0.029 Uiso 1 1 calc R . .
H32 H 0.8366 -0.0013 0.2945 0.029 Uiso 1 1 calc R . .
N4 N 0.9513(2) -0.06612(18) 0.38789(16) 0.0207(5) Uani 1 1 d . . .
H41 H 0.9462 -0.0631 0.4523 0.027 Uiso 1 1 calc R . .
H42 H 1.0330 -0.0359 0.3573 0.027 Uiso 1 1 calc R . .
C5 C 0.9557(3) -0.1827(2) 0.3622(2) 0.0268(6) Uani 1 1 d . . .
H51 H 0.9528 -0.1873 0.2941 0.032 Uiso 1 1 calc R . .
H52 H 0.8733 -0.2186 0.4005 0.032 Uiso 1 1 calc R . .
C6 C 1.0869(3) -0.2413(2) 0.3802(2) 0.0278(6) Uani 1 1 d . . .
H61 H 1.1678 -0.2119 0.3345 0.033 Uiso 1 1 calc R . .
H62 H 1.0815 -0.3178 0.3665 0.033 Uiso 1 1 calc R . .
C7 C 1.1118(3) -0.2333(2) 0.4832(2) 0.0259(6) Uani 1 1 d . . .
H71 H 1.0252 -0.2504 0.5296 0.031 Uiso 1 1 calc R . .
H72 H 1.1825 -0.2874 0.4926 0.031 Uiso 1 1 calc R . .
P2 P 0.89215(8) 0.72571(6) 0.08529(5) 0.02023(16) Uani 1 1 d . . .
O21 O 0.83271(19) 0.83319(14) 0.12929(13) 0.0195(4) Uani 1 1 d . . .
O22 O 1.0530(2) 0.72657(17) 0.05572(16) 0.0347(5) Uani 1 1 d . . .
O23 O 0.8276(3) 0.69443(17) 0.00191(15) 0.0431(6) Uani 1 1 d . . .
C18 C 0.8439(3) 0.6213(2) 0.18127(19) 0.0223(6) Uani 1 1 d . . .
H181 H 0.8831 0.6391 0.2362 0.027 Uiso 1 1 calc R . .
H182 H 0.7422 0.6209 0.2029 0.027 Uiso 1 1 calc R . .
N11 N 0.8949(3) 0.51120(19) 0.14864(17) 0.0289(6) Uani 1 1 d . . .
C12 C 0.7769(4) 0.4369(2) 0.1552(2) 0.0397(8) Uani 1 1 d D . .
H121 H 0.7099 0.4455 0.2166 0.048 Uiso 1 1 calc R A 1
H122 H 0.8114 0.3619 0.1524 0.048 Uiso 1 1 calc R A 1
C13 C 0.7058(9) 0.4630(9) 0.0716(5) 0.034(2) Uani 0.609(8) 1 d P B 1
H131 H 0.6377 0.4075 0.0693 0.041 Uiso 0.609(8) 1 calc PR B 1
H132 H 0.6562 0.5327 0.0813 0.041 Uiso 0.609(8) 1 calc PR B 1
N14 N 0.8117(8) 0.4672(6) -0.0207(4) 0.0206(14) Uani 0.609(8) 1 d P B 1
H141 H 0.8599 0.4033 -0.0272 0.027 Uiso 0.609(8) 1 calc PR B 1
H142 H 0.8731 0.5199 -0.0179 0.027 Uiso 0.609(8) 1 calc PR B 1
C15 C 0.7516(5) 0.4886(4) -0.1079(3) 0.0277(14) Uani 0.609(8) 1 d P B 1
H151 H 0.7166 0.5634 -0.1083 0.033 Uiso 0.609(8) 1 calc PR B 1
H152 H 0.6730 0.4408 -0.1052 0.033 Uiso 0.609(8) 1 calc PR B 1
C16 C 0.8616(6) 0.4698(5) -0.2004(5) 0.0273(13) Uani 0.609(8) 1 d P B 1
H161 H 0.8225 0.4923 -0.2559 0.033 Uiso 0.609(8) 1 calc PR B 1
H162 H 0.8839 0.3924 -0.2049 0.033 Uiso 0.609(8) 1 calc PR B 1
C13B C 0.6618(13) 0.4677(15) 0.1005(8) 0.052(5) Uani 0.391(8) 1 d PD B 2
H133 H 0.6402 0.5448 0.1087 0.063 Uiso 0.391(8) 1 calc PR B 2
H134 H 0.5778 0.4286 0.1317 0.063 Uiso 0.391(8) 1 calc PR B 2
C14B C 0.6915(8) 0.4460(7) -0.0108(6) 0.031(2) Uani 0.391(8) 1 d P B 2
H143 H 0.6935 0.3683 -0.0214 0.037 Uiso 0.391(8) 1 calc PR B 2
H144 H 0.6186 0.4801 -0.0398 0.037 Uiso 0.391(8) 1 calc PR B 2
N15B N 0.8305(12) 0.4937(8) -0.0548(7) 0.019(2) Uani 0.391(8) 1 d P B 2
H153 H 0.8959 0.4588 -0.0279 0.023 Uiso 0.391(8) 1 calc PR B 2
H154 H 0.8280 0.5639 -0.0381 0.023 Uiso 0.391(8) 1 calc PR B 2
C16B C 0.8776(10) 0.4897(8) -0.1623(7) 0.025(2) Uani 0.391(8) 1 d P B 2
H163 H 0.8817 0.4138 -0.1797 0.030 Uiso 0.391(8) 1 calc PR B 2
H164 H 0.8057 0.5257 -0.1909 0.030 Uiso 0.391(8) 1 calc PR B 2
C17 C 1.0059(4) 0.5355(3) -0.2056(2) 0.0401(8) Uani 1 1 d . . .
H171 H 1.0552 0.5415 -0.2732 0.048 Uiso 1 1 calc R B 1
H172 H 0.9803 0.6089 -0.1840 0.048 Uiso 1 1 calc R B 1
O1W O 0.3940(2) 0.16945(16) 0.71255(13) 0.0246(4) Uani 1 1 d . . .
H1W1 H 0.3212 0.1653 0.7683 0.032 Uiso 1 1 d R . .
H2W1 H 0.4354 0.0997 0.7070 0.032 Uiso 1 1 d R . .
O2W O 0.8264(2) 0.14591(16) 0.10010(14) 0.0266(4) Uani 1 1 d . . .
H1W2 H 0.7623 0.1822 0.1472 0.035 Uiso 1 1 d R . .
H2W2 H 0.8721 0.2008 0.0486 0.035 Uiso 1 1 d R . .
O3W O 0.5903(2) 0.37177(19) 0.39563(16) 0.0399(6) Uani 1 1 d . . .
H1W3 H 0.6394 0.4138 0.4251 0.052 Uiso 1 1 d R . .
H2W3 H 0.5329 0.3410 0.4502 0.052 Uiso 1 1 d R . .
O4W O 0.6089(2) 0.21658(18) 0.24677(16) 0.0374(5) Uani 1 1 d . . .
H1W4 H 0.5581 0.1583 0.2809 0.049 Uiso 1 1 d R . .
H2W4 H 0.6207 0.2665 0.3030 0.049 Uiso 1 1 d R . .
O5W O 0.3819(2) 0.26414(17) 0.52810(14) 0.0285(5) Uani 1 1 d . . .
H1W5 H 0.3826 0.2362 0.5871 0.037 Uiso 1 1 d R . .
H2W5 H 0.3421 0.2065 0.4985 0.037 Uiso 1 1 d R . .
O6W O 0.2064(3) 0.29414(18) 0.31434(16) 0.0407(6) Uani 1 1 d . . .
H1W6 H 0.2257 0.2365 0.3546 0.053 Uiso 1 1 d R . .
H2W6 H 0.2836 0.3482 0.3053 0.053 Uiso 1 1 d R . .
O7W O 0.4298(3) 0.6961(2) 0.2133(3) 0.0700(9) Uani 1 1 d . . .
H1W7 H 0.4692 0.7578 0.2204 0.091 Uiso 1 1 d R . .
H2W7 H 0.4061 0.6665 0.2790 0.091 Uiso 1 1 d R . .
O8W O 0.2418(3) 0.4744(2) 0.5427(3) 0.0734(10) Uani 1 1 d . . .
H1W8 H 0.2810 0.4031 0.5497 0.095 Uiso 1 1 d R . .
H2W8 H 0.1550 0.4903 0.5477 0.095 Uiso 1 1 d R . .
O9W O 0.3889(4) 0.4875(4) 0.3192(4) 0.1290(19) Uani 1 1 d . . .
H1W9 H 0.4218 0.4593 0.2597 0.168 Uiso 1 1 d R . .
H2W9 H 0.4430 0.5376 0.3424 0.168 Uiso 1 1 d R . .
O10W O 0.4654(4) 0.2546(3) 0.0069(2) 0.0948(13) Uani 1 1 d . . .
H10W H 0.5184 0.2396 0.0572 0.123 Uiso 1 1 d R . .
H10V H 0.3804 0.2693 0.0044 0.123 Uiso 1 1 d R . .
O11W O 0.0507(5) 0.4718(4) 0.4409(4) 0.0490(13) Uani 0.50 1 d P . .
H11W H 0.0977 0.3964 0.4203 0.064 Uiso 0.50 1 d PR . .
H11V H 0.1046 0.5225 0.4369 0.064 Uiso 0.50 1 d PR . .

loop_
_atom_site_aniso_label
_atom_site_aniso_U_11
_atom_site_aniso_U_22
_atom_site_aniso_U_33
_atom_site_aniso_U_23
_atom_site_aniso_U_13
_atom_site_aniso_U_12
Mn1 0.0198(2) 0.0192(2) 0.0160(2) -0.00016(15) -0.00357(16) -0.00139(16)
O1 0.0253(10) 0.0184(9) 0.0171(9) -0.0002(7) -0.0049(8) 0.0013(8)
O2 0.0194(10) 0.0251(11) 0.0320(11) -0.0030(8) -0.0071(8) -0.0036(8)
O3 0.0784(18) 0.0187(11) 0.0278(11) -0.0011(9) -0.0241(12) 0.0010(11)
O5 0.097(2) 0.0197(12) 0.0409(13) -0.0001(10) -0.0375(14) 0.0038(12)
P1 0.0157(3) 0.0175(3) 0.0141(3) -0.0001(2) -0.0019(2) 0.0002(3)
O11 0.0173(9) 0.0238(10) 0.0161(9) -0.0001(7) -0.0037(7) -0.0013(7)
O12 0.0166(9) 0.0233(10) 0.0199(9) -0.0004(8) -0.0013(7) -0.0022(7)
O13 0.0243(10) 0.0188(10) 0.0169(9) -0.0021(7) -0.0031(7) 0.0028(8)
C8 0.0159(12) 0.0225(14) 0.0195(13) 0.0007(10) -0.0025(10) 0.0031(10)
N1 0.0194(11) 0.0193(12) 0.0186(11) 0.0039(9) -0.0010(9) -0.0006(9)
C2 0.0231(14) 0.0311(16) 0.0191(13) 0.0077(12) -0.0018(11) 0.0013(12)
C3 0.0201(14) 0.0362(17) 0.0151(12) 0.0001(11) -0.0036(11) 0.0009(12)
N4 0.0183(11) 0.0255(13) 0.0179(11) -0.0036(9) -0.0023(9) -0.0019(9)
C5 0.0268(15) 0.0257(15) 0.0266(14) -0.0072(12) -0.0010(12) -0.0078(12)
C6 0.0279(15) 0.0208(15) 0.0314(15) -0.0055(12) 0.0017(12) -0.0043(12)
C7 0.0259(15) 0.0182(14) 0.0307(15) 0.0041(12) -0.0010(12) -0.0003(11)
P2 0.0295(4) 0.0136(3) 0.0165(3) 0.0002(3) -0.0027(3) -0.0001(3)
O21 0.0229(10) 0.0131(9) 0.0220(9) -0.0015(7) -0.0038(8) -0.0004(7)
O22 0.0336(12) 0.0248(11) 0.0365(12) 0.0088(9) 0.0097(10) 0.0088(9)
O23 0.0906(19) 0.0217(11) 0.0234(11) 0.0034(9) -0.0251(12) -0.0148(12)
C18 0.0297(15) 0.0177(14) 0.0174(12) -0.0008(10) -0.0005(11) -0.0008(11)
N11 0.0487(16) 0.0124(12) 0.0209(12) 0.0011(9) 0.0021(11) 0.0002(11)
C12 0.072(3) 0.0163(15) 0.0278(16) 0.0000(12) -0.0043(16) -0.0072(15)
C13 0.062(4) 0.026(3) 0.012(4) -0.003(4) -0.002(4) -0.015(4)
N14 0.021(3) 0.017(3) 0.024(4) -0.004(2) -0.007(3) -0.001(2)
C15 0.032(3) 0.025(3) 0.032(3) -0.009(2) -0.017(2) 0.003(2)
C16 0.040(3) 0.025(3) 0.022(3) -0.006(2) -0.018(3) 0.006(2)
C13B 0.117(14) 0.028(6) 0.003(5) -0.005(5) 0.009(6) -0.025(8)
C14B 0.020(4) 0.032(5) 0.037(5) -0.010(3) 0.000(3) 0.001(3)
N15B 0.023(4) 0.015(5) 0.021(5) -0.004(3) -0.006(4) 0.000(3)
C16B 0.036(5) 0.026(5) 0.019(5) 0.000(4) -0.018(4) 0.006(4)
C17 0.052(2) 0.0214(16) 0.0372(18) 0.0092(14) 0.0073(16) 0.0120(15)
O1W 0.0234(10) 0.0256(11) 0.0225(10) -0.0010(8) -0.0007(8) 0.0034(8)
O2W 0.0311(11) 0.0219(10) 0.0246(10) -0.0011(8) -0.0011(8) -0.0005(9)
O3W 0.0401(13) 0.0405(14) 0.0353(12) -0.0047(10) 0.0022(10) -0.0123(11)
O4W 0.0408(13) 0.0300(12) 0.0373(12) 0.0010(10) 0.0018(10) -0.0115(10)
O5W 0.0309(11) 0.0295(11) 0.0259(10) 0.0014(9) -0.0075(9) -0.0075(9)
O6W 0.0604(16) 0.0301(12) 0.0374(12) 0.0060(10) -0.0248(12) -0.0005(11)
O7W 0.0379(15) 0.0470(17) 0.127(3) -0.0330(18) -0.0177(16) -0.0011(13)
O8W 0.0441(16) 0.0439(17) 0.134(3) -0.0318(18) -0.0191(18) 0.0102(13)
O9W 0.079(3) 0.114(4) 0.209(5) 0.063(3) -0.074(3) -0.028(2)
O10W 0.113(3) 0.095(3) 0.065(2) -0.0183(19) 0.015(2) -0.057(2)
O11W 0.049(3) 0.028(3) 0.076(4) -0.006(2) -0.024(3) 0.000(2)

loop_
_atom_type_symbol
_atom_type_description
_atom_type_scat_dispersion_real
_atom_type_scat_dispersion_imag
_atom_type_scat_source
C C 0.0033 0.0016 'International Tables Vol C Tables 4.2.6.8 and 6.1.1.4'
H H 0.0000 0.0000 'International Tables Vol C Tables 4.2.6.8 and 6.1.1.4'
N N 0.0061 0.0033 'International Tables Vol C Tables 4.2.6.8 and 6.1.1.4'
O O 0.0106 0.0060 'International Tables Vol C Tables 4.2.6.8 and 6.1.1.4'
P P 0.1023 0.0942 'International Tables Vol C Tables 4.2.6.8 and 6.1.1.4'
Mn Mn 0.3368 0.7283 'International Tables Vol C Tables 4.2.6.8 and 6.1.1.4'

loop_
_geom_angle_atom_site_label_1
_geom_angle_atom_site_label_2
_geom_angle_atom_site_label_3
_geom_angle
_geom_angle_site_symmetry_1
_geom_angle_site_symmetry_3
_geom_angle_publ_flag
O11 Mn1 O2 98.99(7) . . ?
O11 Mn1 O4B 86.0(2) . . ?
O2 Mn1 O4B 167.3(3) . . ?
O11 Mn1 O3 88.46(8) . . ?
O2 Mn1 O3 83.98(9) . . ?
O4B Mn1 O3 108.0(3) . . ?
O11 Mn1 O5 94.83(8) . . ?
O2 Mn1 O5 85.78(9) . . ?
O4B Mn1 O5 82.1(3) . . ?
O3 Mn1 O5 169.62(10) . . ?
O11 Mn1 O4A 89.38(8) . . ?
O2 Mn1 O4A 169.98(9) . . ?
O4B Mn1 O4A 17.6(3) . . ?
O3 Mn1 O4A 90.80(10) . . ?
O5 Mn1 O4A 99.06(11) . . ?
O11 Mn1 O1 172.05(7) . . ?
O2 Mn1 O1 88.93(7) . . ?
O4B Mn1 O1 86.4(2) . . ?
O3 Mn1 O1 91.73(7) . . ?
O5 Mn1 O1 86.36(8) . . ?
O4A Mn1 O1 82.67(8) . . ?
Mn1 O1 H1O1 119.2 . . ?
Mn1 O1 H2O1 109.6 . . ?
H1O1 O1 H2O1 109.2 . . ?
Mn1 O2 H1O2 123.4 . . ?
Mn1 O2 H2O2 138.5 . . ?
H1O2 O2 H2O2 93.8 . . ?
Mn1 O3 H1O3 128.2 . . ?
Mn1 O3 H2O3 120.5 . . ?
H1O3 O3 H2O3 107.4 . . ?
O4B O4A Mn1 77.2(8) . . ?
O4B O4A H1O4 73.9 . . ?
Mn1 O4A H1O4 97.9 . . ?
O4B O4A H2O4 61.4 . . ?
Mn1 O4A H2O4 126.0 . . ?
H1O4 O4A H2O4 101.9 . . ?
O4A O4B Mn1 85.1(8) . . ?
O4A O4B H1O4 67.9 . . ?
Mn1 O4B H1O4 99.5 . . ?
O4A O4B H2O4 78.8 . . ?
Mn1 O4B H2O4 140.8 . . ?
H1O4 O4B H2O4 107.0 . . ?
Mn1 O5 H1O5 116.8 . . ?
Mn1 O5 H2O5 132.1 . . ?
H1O5 O5 H2O5 107.7 . . ?
O13 P1 O12 113.95(11) . . ?
O13 P1 O11 111.02(10) . . ?
O12 P1 O11 111.24(10) . . ?
O13 P1 C8 108.63(11) . . ?
O12 P1 C8 105.49(11) . . ?
O11 P1 C8 106.02(11) . . ?
P1 O11 Mn1 136.76(11) . . ?
N1 C8 P1 113.80(17) . . ?
N1 C8 H81 108.8 . . ?
P1 C8 H81 108.8 . . ?
N1 C8 H82 108.8 . . ?
P1 C8 H82 108.8 . . ?
H81 C8 H82 107.7 . . ?
C2 N1 C7 109.6(2) . 2_756 ?
C2 N1 C8 110.7(2) . . ?
C7 N1 C8 111.7(2) 2_756 . ?
N1 C2 C3 111.6(2) . . ?
N1 C2 H21 109.3 . . ?
C3 C2 H21 109.3 . . ?
N1 C2 H22 109.3 . . ?
C3 C2 H22 109.3 . . ?
H21 C2 H22 108.0 . . ?
N4 C3 C2 108.8(2) . . ?
N4 C3 H31 109.9 . . ?
C2 C3 H31 109.9 . . ?
N4 C3 H32 109.9 . . ?
C2 C3 H32 109.9 . . ?
H31 C3 H32 108.3 . . ?
C3 N4 C5 115.9(2) . . ?
C3 N4 H41 108.3 . . ?
C5 N4 H41 108.3 . . ?
C3 N4 H42 108.3 . . ?
C5 N4 H42 108.3 . . ?
H41 N4 H42 107.4 . . ?
N4 C5 C6 111.8(2) . . ?
N4 C5 H51 109.3 . . ?
C6 C5 H51 109.3 . . ?
N4 C5 H52 109.3 . . ?
C6 C5 H52 109.3 . . ?
H51 C5 H52 107.9 . . ?
C5 C6 C7 115.2(2) . . ?
C5 C6 H61 108.5 . . ?
C7 C6 H61 108.5 . . ?
C5 C6 H62 108.5 . . ?
C7 C6 H62 108.5 . . ?
H61 C6 H62 107.5 . . ?
N1 C7 C6 113.4(2) 2_756 . ?
N1 C7 H71 108.9 2_756 . ?
C6 C7 H71 108.9 . . ?
N1 C7 H72 108.9 2_756 . ?
C6 C7 H72 108.9 . . ?
H71 C7 H72 107.7 . . ?
O23 P2 O21 112.76(12) . . ?
O23 P2 O22 111.63(14) . . ?
O21 P2 O22 111.37(11) . . ?
O23 P2 C18 106.94(12) . . ?
O21 P2 C18 106.15(11) . . ?
O22 P2 C18 107.60(12) . . ?
N11 C18 P2 112.26(18) . . ?
N11 C18 H181 109.2 . . ?
P2 C18 H181 109.2 . . ?
N11 C18 H182 109.2 . . ?
P2 C18 H182 109.2 . . ?
H181 C18 H182 107.9 . . ?
C12 N11 C17 109.7(2) . 2_765 ?
C12 N11 C18 111.1(2) . . ?
C17 N11 C18 111.5(2) 2_765 . ?
N11 C12 C13 109.0(4) . . ?
N11 C12 C13B 119.0(7) . . ?
C13 C12 C13B 20.0(5) . . ?
N11 C12 H121 109.9 . . ?
C13 C12 H121 109.9 . . ?
C13B C12 H121 89.9 . . ?
N11 C12 H122 109.9 . . ?
C13 C12 H122 109.9 . . ?
C13B C12 H122 117.4 . . ?
H121 C12 H122 108.3 . . ?
N14 C13 C12 109.9(6) . . ?
N14 C13 H131 109.7 . . ?
C12 C13 H131 109.7 . . ?
N14 C13 H132 109.7 . . ?
C12 C13 H132 109.7 . . ?
H131 C13 H132 108.2 . . ?
C13 N14 C15 114.0(6) . . ?
C13 N14 H141 108.7 . . ?
C15 N14 H141 108.7 . . ?
C13 N14 H142 108.7 . . ?
C15 N14 H142 108.7 . . ?
H141 N14 H142 107.6 . . ?
N14 C15 C16 110.9(5) . . ?
N14 C15 H151 109.5 . . ?
C16 C15 H151 109.5 . . ?
N14 C15 H152 109.5 . . ?
C16 C15 H152 109.5 . . ?
H151 C15 H152 108.0 . . ?
C15 C16 C17 113.2(5) . . ?
C15 C16 H161 108.9 . . ?
C17 C16 H161 108.9 . . ?
C15 C16 H162 108.9 . . ?
C17 C16 H162 108.9 . . ?
H161 C16 H162 107.7 . . ?
C12 C13B C14B 117.9(8) . . ?
C12 C13B H133 107.8 . . ?
C14B C13B H133 107.8 . . ?
C12 C13B H134 107.8 . . ?
C14B C13B H134 107.8 . . ?
H133 C13B H134 107.2 . . ?
N15B C14B C13B 106.8(8) . . ?
N15B C14B H143 110.4 . . ?
C13B C14B H143 110.4 . . ?
N15B C14B H144 110.4 . . ?
C13B C14B H144 110.4 . . ?
H143 C14B H144 108.6 . . ?
C14B N15B C16B 116.7(9) . . ?
C14B N15B H153 108.1 . . ?
C16B N15B H153 108.1 . . ?
C14B N15B H154 108.1 . . ?
C16B N15B H154 108.1 . . ?
H153 N15B H154 107.3 . . ?
C17 C16B N15B 118.0(8) . . ?
C17 C16B H163 107.8 . . ?
N15B C16B H163 107.8 . . ?
C17 C16B H164 107.8 . . ?
N15B C16B H164 107.8 . . ?
H163 C16B H164 107.1 . . ?
C16B C17 N11 104.4(4) . 2_765 ?
C16B C17 C16 23.2(3) . . ?
N11 C17 C16 117.1(3) 2_765 . ?
C16B C17 H171 131.2 . . ?
N11 C17 H171 108.0 2_765 . ?
C16 C17 H171 108.0 . . ?
C16B C17 H172 95.9 . . ?
N11 C17 H172 108.0 2_765 . ?
C16 C17 H172 108.0 . . ?
H171 C17 H172 107.3 . . ?
H1W1 O1W H2W1 105.3 . . ?
H1W2 O2W H2W2 108.7 . . ?
H1W3 O3W H2W3 98.2 . . ?
H1W4 O4W H2W4 102.2 . . ?
H1W5 O5W H2W5 102.9 . . ?
H1W6 O6W H2W6 109.2 . . ?
H1W7 O7W H2W7 102.3 . . ?
H1W8 O8W H2W8 126.0 . . ?
H1W9 O9W H2W9 119.4 . . ?
H10W O10W H10V 137.0 . . ?
H11W O11W H11V 115.6 . . ?

loop_
_geom_bond_atom_site_label_1
_geom_bond_atom_site_label_2
_geom_bond_distance
_geom_bond_site_symmetry_2
_geom_bond_publ_flag
Mn1 O11 2.1227(17) . ?
Mn1 O2 2.1458(19) . ?
Mn1 O4B 2.153(8) . ?
Mn1 O3 2.164(2) . ?
Mn1 O5 2.196(2) . ?
Mn1 O4A 2.200(3) . ?
Mn1 O1 2.2459(18) . ?
O1 H1O1 0.8906 . ?
O1 H2O1 0.8665 . ?
O2 H1O2 0.9543 . ?
O2 H2O2 0.8781 . ?
O3 H1O3 0.8807 . ?
O3 H2O3 0.9994 . ?
O4A O4B 0.669(10) . ?
O4A H1O4 1.0013 . ?
O4A H2O4 1.0275 . ?
O4B H1O4 1.0381 . ?
O4B H2O4 0.9199 . ?
O5 H1O5 0.9179 . ?
O5 H2O5 0.7462 . ?
P1 O13 1.5186(19) . ?
P1 O12 1.5326(19) . ?
P1 O11 1.5400(18) . ?
P1 C8 1.826(3) . ?
C8 N1 1.488(3) . ?
C8 H81 0.9700 . ?
C8 H82 0.9700 . ?
N1 C2 1.473(3) . ?
N1 C7 1.477(4) 2_756 ?
C2 C3 1.513(4) . ?
C2 H21 0.9700 . ?
C2 H22 0.9700 . ?
C3 N4 1.484(3) . ?
C3 H31 0.9700 . ?
C3 H32 0.9700 . ?
N4 C5 1.487(4) . ?
N4 H41 0.9000 . ?
N4 H42 0.9000 . ?
C5 C6 1.513(4) . ?
C5 H51 0.9700 . ?
C5 H52 0.9700 . ?
C6 C7 1.531(4) . ?
C6 H61 0.9700 . ?
C6 H62 0.9700 . ?
C7 N1 1.477(4) 2_756 ?
C7 H71 0.9700 . ?
C7 H72 0.9700 . ?
P2 O23 1.515(2) . ?
P2 O21 1.5238(19) . ?
P2 O22 1.530(2) . ?
P2 C18 1.820(3) . ?
C18 N11 1.481(3) . ?
C18 H181 0.9700 . ?
C18 H182 0.9700 . ?
N11 C12 1.472(4) . ?
N11 C17 1.476(4) 2_765 ?
C12 C13 1.512(8) . ?
C12 C13B 1.525(10) . ?
C12 H121 0.9700 . ?
C12 H122 0.9700 . ?
C13 N14 1.473(10) . ?
C13 H131 0.9700 . ?
C13 H132 0.9700 . ?
N14 C15 1.485(8) . ?
N14 H141 0.9000 . ?
N14 H142 0.9000 . ?
C15 C16 1.517(8) . ?
C15 H151 0.9700 . ?
C15 H152 0.9700 . ?
C16 C17 1.625(7) . ?
C16 H161 0.9700 . ?
C16 H162 0.9700 . ?
C13B C14B 1.564(13) . ?
C13B H133 0.9700 . ?
C13B H134 0.9700 . ?
C14B N15B 1.486(13) . ?
C14B H143 0.9700 . ?
C14B H144 0.9700 . ?
N15B C16B 1.487(14) . ?
N15B H153 0.9000 . ?
N15B H154 0.9000 . ?
C16B C17 1.388(10) . ?
C16B H163 0.9700 . ?
C16B H164 0.9700 . ?
C17 N11 1.476(4) 2_765 ?
C17 H171 0.9700 . ?
C17 H172 0.9700 . ?
O1W H1W1 0.9373 . ?
O1W H2W1 0.9348 . ?
O2W H1W2 0.9246 . ?
O2W H2W2 1.0076 . ?
O3W H1W3 0.8853 . ?
O3W H2W3 0.9210 . ?
O4W H1W4 0.9365 . ?
O4W H2W4 1.0477 . ?
O5W H1W5 0.8888 . ?
O5W H2W5 0.9657 . ?
O6W H1W6 0.9307 . ?
O6W H2W6 0.9997 . ?
O7W H1W7 0.8774 . ?
O7W H2W7 0.9641 . ?
O8W H1W8 0.9549 . ?
O8W H2W8 0.8502 . ?
O9W H1W9 0.9069 . ?
O9W H2W9 0.9340 . ?
O10W H10W 0.9735 . ?
O10W H10V 0.8499 . ?
O11W H11W 1.0440 . ?
O11W H11V 0.8173 . ?
